data_7720100
loop_
_publ_author_name
'Phan, Son N. T.'
'Schober, Jo&#xe3;o V'
'Wu, Judy I.'
'Teets, Thomas S.'

_publ_section_title
;
 Synthesis and photoluminescence of iridium(III) arylacetylide complexes
 with acetylide-localized emissive excited states.
;
_journal_issue 6
_journal_name_full 'Dalton transactions (Cambridge, England : 2003)'
_journal_page_first 2499
_journal_page_last 2508
_journal_paper_doi 10.1039/d5dt02734a
_journal_volume 55
_journal_year 2026
_chemical_formula_sum 'C32 H25 Cl2 F4 Ir N6'
_chemical_formula_weight 832.68
_space_group_crystal_system triclinic
_space_group_IT_number 2
_space_group_name_Hall '-P 1'
_space_group_name_H-M_alt 'P -1'
_atom_sites_solution_hydrogens geom
_audit_creation_method SHELXL-2019/3
_audit_update_record
;
2025-09-18 deposited with the CCDC.	2026-01-20 downloaded from the CCDC.
;
_cell_angle_alpha 111.7810(10)
_cell_angle_beta 90.3730(10)
_cell_angle_gamma 97.3650(10)
_cell_formula_units_Z 2
_cell_length_a 10.9423(13)
_cell_length_b 11.8086(14)
_cell_length_c 13.0470(16)
_cell_measurement_reflns_used 9416
_cell_measurement_temperature 150(2)
_cell_measurement_theta_max 27.56
_cell_measurement_theta_min 3.18
_cell_volume 1549.9(3)
_computing_cell_refinement 'Bruker SAINT'
_computing_data_collection 'Bruker APEX2'
_computing_data_reduction 'Bruker SAINT'
_computing_molecular_graphics 'Bruker SHELXTL'
_computing_publication_material 'Bruker SHELXTL'
_computing_structure_refinement 'SHELXL-2019/2 (Sheldrick, 2019)'
_computing_structure_solution 'SHELXT 2018/2 (Sheldrick, 2018)'
_diffrn_ambient_temperature 150(2)
_diffrn_measured_fraction_theta_full 0.998
_diffrn_measured_fraction_theta_max 0.996
_diffrn_measurement_device_type 'Bruker APEX-II CCD'
_diffrn_measurement_method '\f and \w scans'
_diffrn_radiation_type MoK\a
_diffrn_radiation_wavelength 0.71073
_diffrn_reflns_av_R_equivalents 0.0153
_diffrn_reflns_av_unetI/netI 0.0142
_diffrn_reflns_Laue_measured_fraction_full 0.998
_diffrn_reflns_Laue_measured_fraction_max 0.996
_diffrn_reflns_limit_h_max 14
_diffrn_reflns_limit_h_min -14
_diffrn_reflns_limit_k_max 14
_diffrn_reflns_limit_k_min -15
_diffrn_reflns_limit_l_max 16
_diffrn_reflns_limit_l_min -16
_diffrn_reflns_number 21752
_diffrn_reflns_point_group_measured_fraction_full 0.998
_diffrn_reflns_point_group_measured_fraction_max 0.996
_diffrn_reflns_theta_full 25.242
_diffrn_reflns_theta_max 27.103
_diffrn_reflns_theta_min 2.954
_exptl_absorpt_coefficient_mu 4.537
_exptl_absorpt_correction_T_max 0.7456
_exptl_absorpt_correction_T_min 0.5872
_exptl_absorpt_correction_type multi-scan
_exptl_absorpt_process_details sadabs
_exptl_crystal_colour colourless
_exptl_crystal_density_diffrn 1.784
_exptl_crystal_description rock
_exptl_crystal_F_000 812
_exptl_crystal_size_max 0.280
_exptl_crystal_size_mid 0.250
_exptl_crystal_size_min 0.140
_refine_diff_density_max 0.921
_refine_diff_density_min -0.640
_refine_diff_density_rms 0.062
_refine_ls_extinction_method none
_refine_ls_goodness_of_fit_ref 1.054
_refine_ls_hydrogen_treatment constr
_refine_ls_matrix_type full
_refine_ls_number_parameters 408
_refine_ls_number_reflns 6800
_refine_ls_number_restraints 0
_refine_ls_restrained_S_all 1.054
_refine_ls_R_factor_all 0.0144
_refine_ls_R_factor_gt 0.0136
_refine_ls_shift/su_max 0.002
_refine_ls_shift/su_mean 0.000
_refine_ls_structure_factor_coef Fsqd
_refine_ls_weighting_details 'w=1/[\s^2^(Fo^2^)+(0.0148P)^2^+1.2557P] where P=(Fo^2^+2Fc^2^)/3'
_refine_ls_weighting_scheme calc
_refine_ls_wR_factor_gt 0.0335
_refine_ls_wR_factor_ref 0.0338
_reflns_Friedel_coverage 0.000
_reflns_number_gt 6582
_reflns_number_total 6800
_reflns_threshold_expression 'I > 2\s(I)'
_cod_data_source_file d5dt02734a2.cif
_cod_data_source_block TS29
_cod_database_code 7720100
_shelx_shelxl_version_number 2019/3
_shelx_space_group_comment
; 
The symmetry employed for this shelxl refinement is uniquely defined 
by the following loop, which should always be used as a source of 
symmetry information in preference to the above space-group names. 
They are only intended as comments. 
;
_shelx_estimated_absorpt_t_min 0.363
_shelx_estimated_absorpt_t_max 0.569

loop_
_space_group_symop_operation_xyz
'x, y, z'
'-x, -y, -z'

loop_
_atom_site_label
_atom_site_type_symbol
_atom_site_fract_x
_atom_site_fract_y
_atom_site_fract_z
_atom_site_U_iso_or_equiv
_atom_site_adp_type
_atom_site_occupancy
_atom_site_site_symmetry_order
_atom_site_calc_flag
_atom_site_refinement_flags_posn
_atom_site_refinement_flags_adp
_atom_site_refinement_flags_occupancy
_atom_site_disorder_assembly
_atom_site_disorder_group
Ir1 Ir 0.27040(2) 0.55017(2) 0.79304(2) 0.01504(3) Uani 1 1 d . . . . .
Cl2 Cl 0.19715(8) 0.97541(7) 0.76207(6) 0.06067(19) Uani 1 1 d . . . . .
Cl1 Cl 0.43021(8) 0.99622(8) 0.65823(10) 0.0772(3) Uani 1 1 d . . . . .
F2 F 0.16830(13) 0.08037(11) 0.54180(10) 0.0381(3) Uani 1 1 d . . . . .
F4 F -0.05164(13) 0.73503(13) 0.62095(11) 0.0391(3) Uani 1 1 d . . . . .
N4 N 0.37594(14) 0.42977(14) 0.69482(12) 0.0184(3) Uani 1 1 d . . . . .
F3 F 0.21841(12) 0.52415(13) 0.36454(9) 0.0364(3) Uani 1 1 d . . . . .
F1 F -0.16013(12) 0.23468(13) 0.75512(11) 0.0378(3) Uani 1 1 d . . . . .
N6 N 0.13368(14) 0.65094(14) 0.86151(12) 0.0185(3) Uani 1 1 d . . . . .
N5 N 0.06319(14) 0.67906(14) 0.78918(12) 0.0202(3) Uani 1 1 d . . . . .
N2 N 0.34795(14) 0.63738(15) 1.04419(12) 0.0205(3) Uani 1 1 d . . . . .
C40 C 0.32482(16) 0.54046(17) 0.94509(14) 0.0186(3) Uani 1 1 d . . . . .
N3 N 0.31607(15) 0.31335(14) 0.63796(12) 0.0206(3) Uani 1 1 d . . . . .
C21 C 0.20318(16) 0.57770(16) 0.65754(14) 0.0183(3) Uani 1 1 d . . . . .
C11 C 0.14644(17) 0.39034(17) 0.74451(14) 0.0187(3) Uani 1 1 d . . . . .
N1 N 0.33490(15) 0.44085(15) 0.97196(12) 0.0207(3) Uani 1 1 d . . . . .
C31 C 0.41259(17) 0.69138(17) 0.81794(14) 0.0198(3) Uani 1 1 d . . . . .
C26 C 0.10287(17) 0.64382(17) 0.67941(15) 0.0203(4) Uani 1 1 d . . . . .
C44 C 0.35842(19) 0.76902(17) 1.06508(15) 0.0236(4) Uani 1 1 d . . . . .
H44A H 0.445464 0.805458 1.079727 0.035 Uiso 1 1 calc R U . . .
H44B H 0.312003 0.809641 1.129330 0.035 Uiso 1 1 calc R U . . .
H44C H 0.324794 0.780090 1.000151 0.035 Uiso 1 1 calc R U . . .
C16 C 0.19179(17) 0.28980(17) 0.66461(14) 0.0201(4) Uani 1 1 d . . . . .
C110 C 0.48767(17) 0.43430(18) 0.65521(15) 0.0219(4) Uani 1 1 d . . . . .
H110 H 0.549242 0.504633 0.678884 0.026 Uiso 1 1 calc R U . . .
C22 C 0.24227(17) 0.53859(18) 0.54911(15) 0.0220(4) Uani 1 1 d . . . . .
H22 H 0.310207 0.493582 0.530193 0.026 Uiso 1 1 calc R U . . .
C12 C 0.02553(18) 0.36874(18) 0.77432(15) 0.0219(4) Uani 1 1 d . . . . .
H12 H -0.010001 0.433422 0.827526 0.026 Uiso 1 1 calc R U . . .
C210 C 0.07445(18) 0.68080(18) 0.95523(15) 0.0228(4) Uani 1 1 d . . . . .
H210 H 0.101340 0.670504 1.020205 0.027 Uiso 1 1 calc R U . . .
C43 C 0.3209(2) 0.31259(18) 0.89619(16) 0.0259(4) Uani 1 1 d . . . . .
H43A H 0.234394 0.284913 0.868798 0.039 Uiso 1 1 calc R U . . .
H43B H 0.345975 0.261662 0.935029 0.039 Uiso 1 1 calc R U . . .
H43C H 0.372961 0.304924 0.833763 0.039 Uiso 1 1 calc R U . . .
C42 C 0.37028(19) 0.5976(2) 1.12920(16) 0.0269(4) Uani 1 1 d . . . . .
H42 H 0.387574 0.648003 1.205127 0.032 Uiso 1 1 calc R U . . .
C29 C -0.03224(19) 0.72911(19) 0.94410(17) 0.0273(4) Uani 1 1 d . . . . .
H29 H -0.089772 0.758012 0.998806 0.033 Uiso 1 1 calc R U . . .
C18 C 0.3916(2) 0.24540(19) 0.56443(16) 0.0268(4) Uani 1 1 d . . . . .
H18 H 0.372046 0.161745 0.515883 0.032 Uiso 1 1 calc R U . . .
C15 C 0.1212(2) 0.17560(18) 0.61870(15) 0.0258(4) Uani 1 1 d . . . . .
C32 C 0.50639(18) 0.76197(18) 0.82616(15) 0.0231(4) Uani 1 1 d . . . . .
C25 C 0.04528(19) 0.67087(19) 0.59782(16) 0.0257(4) Uani 1 1 d . . . . .
C19 C 0.50088(19) 0.3202(2) 0.57358(16) 0.0280(4) Uani 1 1 d . . . . .
H19 H 0.571590 0.298835 0.532686 0.034 Uiso 1 1 calc R U . . .
C28 C -0.03746(18) 0.72654(19) 0.83801(17) 0.0269(4) Uani 1 1 d . . . . .
H28 H -0.099970 0.753101 0.805048 0.032 Uiso 1 1 calc R U . . .
C41 C 0.3629(2) 0.4750(2) 1.08417(16) 0.0279(4) Uani 1 1 d . . . . .
H41 H 0.374487 0.421614 1.121711 0.033 Uiso 1 1 calc R U . . .
C24 C 0.08350(19) 0.6327(2) 0.49119(16) 0.0279(4) Uani 1 1 d . . . . .
H24 H 0.044457 0.651345 0.435292 0.033 Uiso 1 1 calc R U . . .
C13 C -0.04196(18) 0.2526(2) 0.72583(16) 0.0263(4) Uani 1 1 d . . . . .
C23 C 0.18111(19) 0.5661(2) 0.47005(15) 0.0263(4) Uani 1 1 d . . . . .
C14 C 0.0023(2) 0.15419(19) 0.64867(17) 0.0293(4) Uani 1 1 d . . . . .
H14 H -0.046334 0.075457 0.617485 0.035 Uiso 1 1 calc R U . . .
C38 C 0.68016(19) 0.91856(18) 0.93582(16) 0.0268(4) Uani 1 1 d . . . . .
H38 H 0.644870 0.919038 1.002285 0.032 Uiso 1 1 calc R U . . .
C33 C 0.61990(17) 0.84239(17) 0.83345(16) 0.0213(4) Uani 1 1 d . . . . .
C36 C 0.84225(19) 0.99543(19) 0.8449(2) 0.0318(5) Uani 1 1 d . . . . .
H36 H 0.917556 1.047176 0.848748 0.038 Uiso 1 1 calc R U . . .
C37 C 0.7908(2) 0.99313(19) 0.94089(18) 0.0310(4) Uani 1 1 d . . . . .
H37 H 0.831367 1.042915 1.010665 0.037 Uiso 1 1 calc R U . . .
C34 C 0.67410(19) 0.84515(19) 0.73759(17) 0.0277(4) Uani 1 1 d . . . . .
H34 H 0.635662 0.793739 0.667313 0.033 Uiso 1 1 calc R U . . .
C35 C 0.7837(2) 0.9222(2) 0.74368(19) 0.0322(5) Uani 1 1 d . . . . .
H35 H 0.818283 0.924374 0.677744 0.039 Uiso 1 1 calc R U . . .
C51 C 0.3163(3) 0.8985(3) 0.6914(3) 0.0560(7) Uani 1 1 d . . . . .
H51A H 0.280817 0.830872 0.622444 0.067 Uiso 1 1 calc R U . . .
H51B H 0.354936 0.861266 0.737786 0.067 Uiso 1 1 calc R U . . .

loop_
_atom_site_aniso_label
_atom_site_aniso_U_11
_atom_site_aniso_U_22
_atom_site_aniso_U_33
_atom_site_aniso_U_23
_atom_site_aniso_U_13
_atom_site_aniso_U_12
Ir1 0.01548(4) 0.01727(4) 0.01350(4) 0.00736(3) -0.00028(2) 0.00149(2)
Cl2 0.0877(6) 0.0445(4) 0.0493(4) 0.0139(3) 0.0113(4) 0.0182(4)
Cl1 0.0573(5) 0.0604(5) 0.1272(8) 0.0530(5) -0.0024(5) 0.0012(4)
F2 0.0429(8) 0.0253(6) 0.0325(6) -0.0022(5) 0.0065(6) -0.0041(5)
F4 0.0400(8) 0.0521(8) 0.0349(7) 0.0215(6) 0.0002(6) 0.0245(6)
N4 0.0191(7) 0.0202(7) 0.0160(7) 0.0075(6) -0.0010(6) 0.0011(6)
F3 0.0361(7) 0.0599(9) 0.0172(5) 0.0189(6) 0.0026(5) 0.0069(6)
F1 0.0246(6) 0.0416(7) 0.0461(7) 0.0189(6) 0.0080(5) -0.0077(5)
N6 0.0193(7) 0.0202(7) 0.0170(7) 0.0081(6) -0.0010(6) 0.0027(6)
N5 0.0203(8) 0.0227(8) 0.0202(7) 0.0103(6) -0.0006(6) 0.0048(6)
N2 0.0213(8) 0.0243(8) 0.0162(7) 0.0076(6) -0.0009(6) 0.0048(6)
C40 0.0161(8) 0.0230(9) 0.0185(8) 0.0096(7) 0.0013(6) 0.0042(7)
N3 0.0229(8) 0.0202(8) 0.0166(7) 0.0054(6) 0.0009(6) 0.0000(6)
C21 0.0178(8) 0.0197(9) 0.0183(8) 0.0100(7) -0.0030(6) -0.0023(7)
C11 0.0207(9) 0.0214(9) 0.0164(8) 0.0106(7) -0.0024(6) 0.0009(7)
N1 0.0232(8) 0.0232(8) 0.0190(7) 0.0110(6) 0.0001(6) 0.0051(6)
C31 0.0229(9) 0.0204(9) 0.0180(8) 0.0097(7) -0.0002(7) 0.0028(7)
C26 0.0219(9) 0.0216(9) 0.0186(8) 0.0098(7) -0.0015(7) 0.0004(7)
C44 0.0264(10) 0.0225(9) 0.0200(8) 0.0052(7) 0.0000(7) 0.0047(8)
C16 0.0219(9) 0.0234(9) 0.0156(8) 0.0093(7) -0.0014(7) -0.0009(7)
C110 0.0191(9) 0.0281(10) 0.0197(8) 0.0105(7) 0.0006(7) 0.0025(7)
C22 0.0200(9) 0.0277(10) 0.0196(8) 0.0110(7) 0.0001(7) 0.0007(7)
C12 0.0221(9) 0.0266(10) 0.0200(8) 0.0130(7) 0.0010(7) 0.0008(7)
C210 0.0235(9) 0.0258(10) 0.0192(8) 0.0085(7) 0.0027(7) 0.0031(7)
C43 0.0321(11) 0.0227(9) 0.0267(9) 0.0129(8) -0.0005(8) 0.0058(8)
C42 0.0307(11) 0.0352(11) 0.0171(8) 0.0113(8) -0.0022(7) 0.0084(9)
C29 0.0226(10) 0.0317(11) 0.0268(10) 0.0090(8) 0.0061(8) 0.0070(8)
C18 0.0323(11) 0.0252(10) 0.0192(9) 0.0034(8) 0.0044(8) 0.0053(8)
C15 0.0331(11) 0.0221(9) 0.0188(8) 0.0048(7) 0.0013(8) 0.0001(8)
C32 0.0251(10) 0.0229(9) 0.0222(9) 0.0100(7) -0.0011(7) 0.0019(8)
C25 0.0246(10) 0.0281(10) 0.0288(10) 0.0148(8) -0.0029(8) 0.0061(8)
C19 0.0259(10) 0.0338(11) 0.0221(9) 0.0071(8) 0.0066(8) 0.0068(8)
C28 0.0215(9) 0.0298(10) 0.0307(10) 0.0113(8) 0.0014(8) 0.0083(8)
C41 0.0329(11) 0.0356(11) 0.0212(9) 0.0167(8) -0.0018(8) 0.0078(9)
C24 0.0292(10) 0.0360(11) 0.0246(9) 0.0195(9) -0.0052(8) 0.0016(8)
C13 0.0216(9) 0.0346(11) 0.0259(9) 0.0175(8) 0.0011(7) -0.0043(8)
C23 0.0263(10) 0.0360(11) 0.0177(9) 0.0139(8) -0.0008(7) -0.0033(8)
C14 0.0320(11) 0.0259(10) 0.0261(10) 0.0100(8) -0.0027(8) -0.0099(8)
C38 0.0317(11) 0.0228(10) 0.0256(9) 0.0104(8) 0.0004(8) -0.0008(8)
C33 0.0212(9) 0.0181(9) 0.0267(9) 0.0113(7) -0.0006(7) 0.0016(7)
C36 0.0232(10) 0.0219(10) 0.0510(13) 0.0158(9) 0.0040(9) -0.0006(8)
C37 0.0310(11) 0.0216(10) 0.0367(11) 0.0095(9) -0.0065(9) -0.0041(8)
C34 0.0298(11) 0.0277(10) 0.0266(10) 0.0124(8) 0.0010(8) 0.0015(8)
C35 0.0327(11) 0.0297(11) 0.0387(11) 0.0178(9) 0.0123(9) 0.0046(9)
C51 0.0639(19) 0.0368(14) 0.073(2) 0.0263(14) 0.0011(15) 0.0096(13)

loop_
_atom_type_symbol
_atom_type_description
_atom_type_scat_dispersion_real
_atom_type_scat_dispersion_imag
_atom_type_scat_source
C C 0.0033 0.0016 'International Tables Vol C Tables 4.2.6.8 and 6.1.1.4'
H H 0.0000 0.0000 'International Tables Vol C Tables 4.2.6.8 and 6.1.1.4'
N N 0.0061 0.0033 'International Tables Vol C Tables 4.2.6.8 and 6.1.1.4'
F F 0.0171 0.0103 'International Tables Vol C Tables 4.2.6.8 and 6.1.1.4'
Ir Ir -1.4442 7.9887 'International Tables Vol C Tables 4.2.6.8 and 6.1.1.4'
Cl Cl 0.1484 0.1585 'International Tables Vol C Tables 4.2.6.8 and 6.1.1.4'

loop_
_geom_angle_atom_site_label_1
_geom_angle_atom_site_label_2
_geom_angle_atom_site_label_3
_geom_angle
_geom_angle_site_symmetry_1
_geom_angle_site_symmetry_3
_geom_angle_publ_flag
N4 Ir1 N6 166.36(6) . . ?
N4 Ir1 C31 89.71(7) . . ?
N6 Ir1 C31 99.25(7) . . ?
N4 Ir1 C21 89.99(7) . . ?
N6 Ir1 C21 79.79(7) . . ?
C31 Ir1 C21 90.14(7) . . ?
N4 Ir1 C11 80.01(7) . . ?
N6 Ir1 C11 90.42(7) . . ?
C31 Ir1 C11 169.39(7) . . ?
C21 Ir1 C11 87.28(7) . . ?
N4 Ir1 C40 97.85(6) . . ?
N6 Ir1 C40 92.53(6) . . ?
C31 Ir1 C40 89.47(7) . . ?
C21 Ir1 C40 172.15(7) . . ?
C11 Ir1 C40 94.48(7) . . ?
C110 N4 N3 106.43(15) . . ?
C110 N4 Ir1 137.29(13) . . ?
N3 N4 Ir1 115.42(11) . . ?
C210 N6 N5 105.79(15) . . ?
C210 N6 Ir1 137.55(13) . . ?
N5 N6 Ir1 115.21(11) . . ?
C28 N5 N6 110.49(15) . . ?
C28 N5 C26 133.60(16) . . ?
N6 N5 C26 115.64(14) . . ?
C40 N2 C42 111.28(16) . . ?
C40 N2 C44 127.93(15) . . ?
C42 N2 C44 120.66(16) . . ?
N1 C40 N2 103.32(15) . . ?
N1 C40 Ir1 130.32(13) . . ?
N2 C40 Ir1 126.13(13) . . ?
C18 N3 N4 110.11(15) . . ?
C18 N3 C16 134.10(17) . . ?
N4 N3 C16 115.77(14) . . ?
C26 C21 C22 117.08(16) . . ?
C26 C21 Ir1 113.38(12) . . ?
C22 C21 Ir1 129.53(14) . . ?
C12 C11 C16 116.58(17) . . ?
C12 C11 Ir1 130.53(14) . . ?
C16 C11 Ir1 112.82(13) . . ?
C40 N1 C41 111.66(16) . . ?
C40 N1 C43 126.58(15) . . ?
C41 N1 C43 121.76(16) . . ?
C32 C31 Ir1 170.99(16) . . ?
C25 C26 C21 121.49(17) . . ?
C25 C26 N5 122.76(17) . . ?
C21 C26 N5 115.74(15) . . ?
C15 C16 C11 121.76(17) . . ?
C15 C16 N3 122.77(17) . . ?
C11 C16 N3 115.44(16) . . ?
N4 C110 C19 109.96(17) . . ?
C23 C22 C21 119.50(18) . . ?
C13 C12 C11 119.63(18) . . ?
N6 C210 C29 110.40(17) . . ?
C41 C42 N2 107.07(17) . . ?
C28 C29 C210 106.11(17) . . ?
N3 C18 C19 107.20(17) . . ?
F2 C15 C16 120.11(18) . . ?
F2 C15 C14 118.26(18) . . ?
C16 C15 C14 121.63(18) . . ?
C31 C32 C33 178.0(2) . . ?
F4 C25 C24 117.99(17) . . ?
F4 C25 C26 120.42(17) . . ?
C24 C25 C26 121.59(18) . . ?
C18 C19 C110 106.29(17) . . ?
N5 C28 C29 107.21(17) . . ?
C42 C41 N1 106.66(17) . . ?
C23 C24 C25 116.51(17) . . ?
F1 C13 C14 117.67(18) . . ?
F1 C13 C12 118.38(18) . . ?
C14 C13 C12 123.95(18) . . ?
F3 C23 C24 117.69(17) . . ?
F3 C23 C22 118.48(18) . . ?
C24 C23 C22 123.82(18) . . ?
C13 C14 C15 116.46(18) . . ?
C37 C38 C33 120.69(19) . . ?
C34 C33 C38 117.95(18) . . ?
C34 C33 C32 120.40(18) . . ?
C38 C33 C32 121.64(17) . . ?
C35 C36 C37 119.65(19) . . ?
C36 C37 C38 120.4(2) . . ?
C35 C34 C33 120.87(19) . . ?
C36 C35 C34 120.4(2) . . ?
Cl2 C51 Cl1 112.71(15) . . ?

loop_
_geom_bond_atom_site_label_1
_geom_bond_atom_site_label_2
_geom_bond_distance
_geom_bond_site_symmetry_2
_geom_bond_publ_flag
Ir1 N4 2.0212(15) . ?
Ir1 N6 2.0340(15) . ?
Ir1 C31 2.0575(19) . ?
Ir1 C21 2.0598(17) . ?
Ir1 C11 2.0612(18) . ?
Ir1 C40 2.1153(17) . ?
Cl2 C51 1.753(3) . ?
Cl1 C51 1.756(3) . ?
F2 C15 1.362(2) . ?
F4 C25 1.353(2) . ?
N4 C110 1.333(2) . ?
N4 N3 1.369(2) . ?
F3 C23 1.364(2) . ?
F1 C13 1.363(2) . ?
N6 C210 1.337(2) . ?
N6 N5 1.373(2) . ?
N5 C28 1.355(2) . ?
N5 C26 1.423(2) . ?
N2 C40 1.367(2) . ?
N2 C42 1.387(2) . ?
N2 C44 1.464(2) . ?
C40 N1 1.363(2) . ?
N3 C18 1.362(2) . ?
N3 C16 1.424(2) . ?
C21 C26 1.398(3) . ?
C21 C22 1.404(2) . ?
C11 C12 1.400(3) . ?
C11 C16 1.408(3) . ?
N1 C41 1.387(2) . ?
N1 C43 1.457(2) . ?
C31 C32 1.213(3) . ?
C26 C25 1.388(3) . ?
C16 C15 1.379(3) . ?
C110 C19 1.399(3) . ?
C22 C23 1.383(3) . ?
C12 C13 1.385(3) . ?
C210 C29 1.393(3) . ?
C42 C41 1.336(3) . ?
C29 C28 1.374(3) . ?
C18 C19 1.369(3) . ?
C15 C14 1.381(3) . ?
C32 C33 1.443(3) . ?
C25 C24 1.380(3) . ?
C24 C23 1.376(3) . ?
C13 C14 1.371(3) . ?
C38 C37 1.388(3) . ?
C38 C33 1.404(3) . ?
C33 C34 1.397(3) . ?
C36 C35 1.379(3) . ?
C36 C37 1.385(3) . ?
C34 C35 1.392(3) . ?
